data_4502328
loop_
_publ_author_name
'Reger, Daniel L.'
'Sirianni, Eric'
'Horger, Jacob J.'
'Smith, Mark D.'
'Semeniuc, Radu F.'

_publ_section_title
;
 Supramolecular Architectures of Metal Complexes Controlled by a Strong
 \p&#x00B7;&#x00B7;&#x00B7;\p Stacking, 1,8-Naphthalimide Functionalized
 Third Generation Tris(pyrazolyl)methane Ligand
;
_journal_issue 1
_journal_name_full 'Crystal Growth &amp; Design'
_journal_page_first 386
_journal_paper_doi 10.1021/cg901000d
_journal_volume 10
_journal_year 2010
_chemical_formula_moiety 'C62 H50 Fe N14 O6, 4(C2 H3 N), 2(B F4)'
_chemical_formula_sum 'C70 H62 B2 F8 Fe N18 O6'
_chemical_formula_weight 1480.85
_chemical_name_systematic
; 
 ? 
;
_space_group_IT_number 15
_symmetry_cell_setting monoclinic
_symmetry_space_group_name_Hall '-C 2yc'
_symmetry_space_group_name_H-M 'C 1 2/c 1'
_atom_sites_solution_hydrogens geom
_atom_sites_solution_primary direct
_atom_sites_solution_secondary difmap
_audit_creation_method SHELXL-97
_cell_angle_alpha 90.00
_cell_angle_beta 106.9600(10)
_cell_angle_gamma 90.00
_cell_formula_units_Z 4
_cell_length_a 29.4569(12)
_cell_length_b 9.4286(4)
_cell_length_c 26.0582(11)
_cell_measurement_reflns_used 5744
_cell_measurement_temperature 150(1)
_cell_measurement_theta_max 24.656
_cell_measurement_theta_min 2.283
_cell_volume 6922.6(5)
_computing_cell_refinement 'SAINT-Plus Version 6.45 (Bruker, 2001)'
_computing_data_collection 'SMART Version 5.625 (Bruker, 2001)'
_computing_data_reduction 'SAINT-Plus Version 6.45 (Bruker, 2001)'
_computing_molecular_graphics various
_computing_publication_material 'SHELXTL Version 6.14 (Bruker, 2000)'
_computing_structure_refinement 'SHELXL-97 (Sheldrick, 1997)'
_computing_structure_solution 'SHELXS-97 (Sheldrick, 1990)'
_diffrn_ambient_temperature 150(1)
_diffrn_measured_fraction_theta_full 0.999
_diffrn_measured_fraction_theta_max 0.999
_diffrn_measurement_device_type 'Bruker SMART APEX CCD diffractometer'
_diffrn_measurement_method 'omega scans'
_diffrn_radiation_monochromator graphite
_diffrn_radiation_source 'fine-focus sealed tube'
_diffrn_radiation_type MoK\a
_diffrn_radiation_wavelength 0.71073
_diffrn_reflns_av_R_equivalents 0.0612
_diffrn_reflns_av_sigmaI/netI 0.0522
_diffrn_reflns_limit_h_max 34
_diffrn_reflns_limit_h_min -34
_diffrn_reflns_limit_k_max 11
_diffrn_reflns_limit_k_min -11
_diffrn_reflns_limit_l_max 31
_diffrn_reflns_limit_l_min -31
_diffrn_reflns_number 36359
_diffrn_reflns_theta_full 25.06
_diffrn_reflns_theta_max 25.06
_diffrn_reflns_theta_min 1.63
_exptl_absorpt_coefficient_mu 0.307
_exptl_absorpt_correction_type none
_exptl_crystal_colour orange
_exptl_crystal_density_diffrn 1.421
_exptl_crystal_density_method 'not measured'
_exptl_crystal_description needle
_exptl_crystal_F_000 3056
_exptl_crystal_size_max 0.28
_exptl_crystal_size_mid 0.12
_exptl_crystal_size_min 0.10
_refine_diff_density_max 0.732
_refine_diff_density_min -0.330
_refine_diff_density_rms 0.060
_refine_ls_extinction_method none
_refine_ls_goodness_of_fit_ref 0.931
_refine_ls_hydrogen_treatment constr
_refine_ls_matrix_type full
_refine_ls_number_parameters 477
_refine_ls_number_reflns 6135
_refine_ls_number_restraints 0
_refine_ls_restrained_S_all 0.931
_refine_ls_R_factor_all 0.0756
_refine_ls_R_factor_gt 0.0496
_refine_ls_shift/su_max 0.000
_refine_ls_shift/su_mean 0.000
_refine_ls_structure_factor_coef Fsqd
_refine_ls_weighting_details 'calc w=1/[\s^2^(Fo^2^)+(0.0762P)^2^+0.0000P] where P=(Fo^2^+2Fc^2^)/3'
_refine_ls_weighting_scheme calc
_refine_ls_wR_factor_gt 0.1244
_refine_ls_wR_factor_ref 0.1353
_reflns_number_gt 4062
_reflns_number_total 6135
_reflns_threshold_expression >2sigma(I)
_cod_data_source_file cg901000d_si_002.cif
_cod_data_source_block anti1
_cod_depositor_comments
;
The following automatic conversions were performed:

'_symmetry_cell_setting' value 'Monoclinic' changed to 'monoclinic'
according to /home/saulius/struct/CIF-dictionaries/cif_core.dic
dictionary named 'cif_core.dic' version 2.4.2 from 2011-04-26.

Automatic conversion script
Id: cif_fix_values 1715 2011-07-08 13:25:40Z adriana 
;
_cod_original_sg_symbol_H-M 'C 2/c'
_cod_database_code 4502328

loop_
_symmetry_equiv_pos_as_xyz
'x, y, z'
'-x, y, -z+1/2'
'x+1/2, y+1/2, z'
'-x+1/2, y+1/2, -z+1/2'
'-x, -y, -z'
'x, -y, z-1/2'
'-x+1/2, -y+1/2, -z'
'x+1/2, -y+1/2, z-1/2'

loop_
_atom_site_label
_atom_site_type_symbol
_atom_site_fract_x
_atom_site_fract_y
_atom_site_fract_z
_atom_site_U_iso_or_equiv
_atom_site_adp_type
_atom_site_occupancy
_atom_site_symmetry_multiplicity
_atom_site_calc_flag
_atom_site_refinement_flags
Fe1 Fe 0.7500 0.7500 0.5000 0.03561(18) Uani 1 2 d S
C1 C 0.73327(10) 0.8151(3) 0.60764(11) 0.0379(7) Uani 1 1 d .
C2 C 0.72682(10) 0.8480(3) 0.66204(11) 0.0410(7) Uani 1 1 d .
H2A H 0.7473 0.7854 0.6898 0.049 Uiso 1 1 calc R
H2B H 0.7357 0.9477 0.6720 0.049 Uiso 1 1 calc R
C3 C 0.67148(10) 0.8292(3) 0.71122(11) 0.0428(7) Uani 1 1 d .
H3A H 0.6796 0.9239 0.7277 0.051 Uiso 1 1 calc R
H3B H 0.6917 0.7575 0.7350 0.051 Uiso 1 1 calc R
C4 C 0.62054(10) 0.7976(3) 0.70347(11) 0.0386(7) Uani 1 1 d .
C5 C 0.60661(11) 0.6677(3) 0.71863(11) 0.0448(8) Uani 1 1 d .
H5 H 0.6300 0.6011 0.7369 0.054 Uiso 1 1 calc R
C6 C 0.55860(11) 0.6336(3) 0.70736(11) 0.0444(8) Uani 1 1 d .
H6 H 0.5495 0.5450 0.7187 0.053 Uiso 1 1 calc R
C7 C 0.52403(10) 0.7286(3) 0.67968(11) 0.0403(7) Uani 1 1 d .
C8 C 0.53804(11) 0.8593(3) 0.66566(12) 0.0462(8) Uani 1 1 d .
H8 H 0.5147 0.9261 0.6475 0.055 Uiso 1 1 calc R
C9 C 0.58574(11) 0.8939(3) 0.67784(12) 0.0462(8) Uani 1 1 d .
H9 H 0.5947 0.9849 0.6685 0.055 Uiso 1 1 calc R
C10 C 0.47224(11) 0.6851(4) 0.66177(12) 0.0490(8) Uani 1 1 d .
H10A H 0.4645 0.6322 0.6910 0.059 Uiso 1 1 calc R
H10B H 0.4519 0.7708 0.6538 0.059 Uiso 1 1 calc R
C11 C 0.67507(10) 1.0164(3) 0.56892(12) 0.0435(7) Uani 1 1 d .
H11 H 0.6681 1.0496 0.6002 0.052 Uiso 1 1 calc R
C12 C 0.65750(11) 1.0683(3) 0.51863(13) 0.0492(8) Uani 1 1 d .
H12 H 0.6357 1.1445 0.5077 0.059 Uiso 1 1 calc R
C13 C 0.67764(11) 0.9879(3) 0.48607(12) 0.0448(8) Uani 1 1 d .
H13 H 0.6715 1.0011 0.4485 0.054 Uiso 1 1 calc R
C21 C 0.82073(11) 0.8751(3) 0.65244(12) 0.0474(8) Uani 1 1 d .
H21 H 0.8202 0.8957 0.6880 0.057 Uiso 1 1 calc R
C22 C 0.85928(11) 0.8783(4) 0.63375(13) 0.0556(9) Uani 1 1 d .
H22 H 0.8909 0.9021 0.6534 0.067 Uiso 1 1 calc R
C23 C 0.84306(11) 0.8399(3) 0.58025(13) 0.0488(8) Uani 1 1 d .
H23 H 0.8626 0.8328 0.5571 0.059 Uiso 1 1 calc R
C31 C 0.70621(10) 0.5614(3) 0.61828(12) 0.0438(7) Uani 1 1 d .
H31 H 0.7004 0.5674 0.6522 0.053 Uiso 1 1 calc R
C32 C 0.70103(11) 0.4441(3) 0.58686(13) 0.0493(8) Uani 1 1 d .
H32 H 0.6908 0.3529 0.5943 0.059 Uiso 1 1 calc R
C33 C 0.71378(10) 0.4845(3) 0.54158(12) 0.0433(7) Uani 1 1 d .
H33 H 0.7135 0.4236 0.5124 0.052 Uiso 1 1 calc R
C41 C 0.45159(10) 0.6629(3) 0.56352(12) 0.0408(7) Uani 1 1 d .
C42 C 0.44300(9) 0.5733(3) 0.51554(11) 0.0388(7) Uani 1 1 d .
C43 C 0.44646(9) 0.4243(3) 0.52087(11) 0.0387(7) Uani 1 1 d .
C44 C 0.45946(10) 0.3604(3) 0.57187(12) 0.0410(7) Uani 1 1 d .
C45 C 0.46813(10) 0.4484(3) 0.62035(12) 0.0417(7) Uani 1 1 d .
C46 C 0.43154(10) 0.6344(3) 0.46511(12) 0.0465(8) Uani 1 1 d .
H46 H 0.4297 0.7347 0.4617 0.056 Uiso 1 1 calc R
C47 C 0.42261(11) 0.5498(4) 0.41910(13) 0.0516(8) Uani 1 1 d .
H47 H 0.4147 0.5929 0.3847 0.062 Uiso 1 1 calc R
C48 C 0.42513(11) 0.4064(4) 0.42339(13) 0.0511(8) Uani 1 1 d .
H48 H 0.4185 0.3503 0.3918 0.061 Uiso 1 1 calc R
C49 C 0.43749(10) 0.3385(3) 0.47432(12) 0.0453(8) Uani 1 1 d .
C50 C 0.44156(13) 0.1906(4) 0.48073(15) 0.0635(10) Uani 1 1 d .
H50 H 0.4353 0.1315 0.4499 0.076 Uiso 1 1 calc R
C51 C 0.45427(13) 0.1305(4) 0.53044(15) 0.0662(10) Uani 1 1 d .
H51 H 0.4570 0.0303 0.5339 0.079 Uiso 1 1 calc R
C52 C 0.46334(12) 0.2151(3) 0.57633(14) 0.0553(9) Uani 1 1 d .
H52 H 0.4722 0.1721 0.6108 0.066 Uiso 1 1 calc R
N1 N 0.46260(8) 0.5944(2) 0.61303(9) 0.0394(6) Uani 1 1 d .
N11 N 0.70653(8) 0.8906(2) 0.51469(9) 0.0383(6) Uani 1 1 d .
N12 N 0.70454(8) 0.9079(2) 0.56607(9) 0.0355(6) Uani 1 1 d .
N21 N 0.79668(8) 0.8141(2) 0.56540(9) 0.0392(6) Uani 1 1 d .
N22 N 0.78337(8) 0.8369(2) 0.61093(9) 0.0383(6) Uani 1 1 d .
N31 N 0.72637(8) 0.6203(2) 0.54491(9) 0.0371(6) Uani 1 1 d .
N32 N 0.72108(8) 0.6680(2) 0.59239(9) 0.0370(6) Uani 1 1 d .
O1 O 0.67878(6) 0.8255(2) 0.65867(7) 0.0421(5) Uani 1 1 d .
O2 O 0.44966(8) 0.7916(2) 0.56137(9) 0.0579(6) Uani 1 1 d .
O3 O 0.47918(7) 0.3978(2) 0.66554(8) 0.0544(6) Uani 1 1 d .
B1 B 0.68392(14) 0.2433(4) 0.70628(14) 0.0465(9) Uani 1 1 d .
F1 F 0.68560(8) 0.38594(19) 0.71723(8) 0.0701(6) Uani 1 1 d .
F2 F 0.72480(7) 0.2032(2) 0.69398(9) 0.0787(6) Uani 1 1 d .
F3 F 0.68216(8) 0.1696(2) 0.75180(7) 0.0723(6) Uani 1 1 d .
F4 F 0.64602(7) 0.2087(2) 0.66347(8) 0.0717(6) Uani 1 1 d .
C53 C 0.6972(2) 0.7500(7) 0.8897(2) 0.1042(18) Uani 1 1 d .
C54 C 0.6808(2) 0.8402(8) 0.8474(2) 0.140(2) Uani 1 1 d .
H54A H 0.6499 0.8785 0.8476 0.210 Uiso 1 1 calc R
H54B H 0.6773 0.7888 0.8138 0.210 Uiso 1 1 calc R
H54C H 0.7034 0.9183 0.8503 0.210 Uiso 1 1 calc R
N51 N 0.7098(2) 0.6794(5) 0.9242(2) 0.152(2) Uani 1 1 d .
C55 C 0.57066(16) 0.0988(5) 0.7896(2) 0.0855(14) Uani 1 1 d .
C56 C 0.56245(16) 0.2025(5) 0.74648(18) 0.0871(13) Uani 1 1 d .
H56A H 0.5528 0.2929 0.7586 0.131 Uiso 1 1 calc R
H56B H 0.5373 0.1683 0.7153 0.131 Uiso 1 1 calc R
H56C H 0.5917 0.2162 0.7365 0.131 Uiso 1 1 calc R
N52 N 0.57775(19) 0.0217(5) 0.8240(2) 0.1299(18) Uani 1 1 d .

loop_
_atom_site_aniso_label
_atom_site_aniso_U_11
_atom_site_aniso_U_22
_atom_site_aniso_U_33
_atom_site_aniso_U_23
_atom_site_aniso_U_13
_atom_site_aniso_U_12
Fe1 0.0350(3) 0.0391(4) 0.0386(3) 0.0076(3) 0.0200(3) 0.0072(3)
C1 0.0361(16) 0.0441(17) 0.0396(17) 0.0031(14) 0.0206(14) 0.0014(14)
C2 0.0367(17) 0.0522(19) 0.0391(17) 0.0008(14) 0.0186(14) -0.0010(14)
C3 0.0445(18) 0.055(2) 0.0337(16) -0.0014(14) 0.0185(14) -0.0015(15)
C4 0.0446(18) 0.0451(18) 0.0312(15) -0.0051(13) 0.0190(14) -0.0022(14)
C5 0.049(2) 0.050(2) 0.0369(17) 0.0024(14) 0.0144(15) 0.0018(15)
C6 0.050(2) 0.0488(19) 0.0377(17) 0.0013(14) 0.0181(15) -0.0091(16)
C7 0.0434(17) 0.0464(19) 0.0375(16) -0.0068(14) 0.0219(14) -0.0025(15)
C8 0.0448(19) 0.0429(18) 0.056(2) -0.0038(15) 0.0225(16) 0.0059(15)
C9 0.053(2) 0.0377(17) 0.055(2) -0.0044(15) 0.0265(16) -0.0039(15)
C10 0.0491(19) 0.056(2) 0.0493(19) -0.0076(16) 0.0258(16) -0.0025(16)
C11 0.0465(18) 0.0399(18) 0.0521(19) 0.0027(15) 0.0268(15) 0.0079(14)
C12 0.051(2) 0.0453(18) 0.058(2) 0.0110(16) 0.0265(17) 0.0180(15)
C13 0.0480(19) 0.0466(18) 0.0439(17) 0.0122(15) 0.0198(15) 0.0125(15)
C21 0.0408(18) 0.066(2) 0.0365(17) 0.0085(15) 0.0124(15) 0.0009(16)
C22 0.0338(18) 0.089(3) 0.045(2) 0.0098(18) 0.0131(15) -0.0012(17)
C23 0.0367(18) 0.066(2) 0.050(2) 0.0132(17) 0.0227(15) 0.0060(16)
C31 0.0454(18) 0.0477(19) 0.0458(18) 0.0114(16) 0.0250(15) 0.0037(15)
C32 0.060(2) 0.0420(18) 0.056(2) 0.0073(16) 0.0328(17) 0.0003(16)
C33 0.0483(19) 0.0389(18) 0.0480(18) 0.0021(14) 0.0224(15) 0.0032(14)
C41 0.0357(17) 0.0403(19) 0.0476(19) 0.0035(15) 0.0142(14) 0.0036(14)
C42 0.0313(16) 0.0436(18) 0.0443(18) 0.0030(14) 0.0156(13) 0.0011(13)
C43 0.0307(16) 0.0442(18) 0.0430(17) 0.0025(14) 0.0134(13) -0.0024(13)
C44 0.0364(17) 0.0407(18) 0.0475(18) 0.0017(14) 0.0150(14) -0.0065(14)
C45 0.0332(17) 0.0504(19) 0.0424(18) 0.0058(16) 0.0124(14) -0.0065(14)
C46 0.0420(18) 0.0475(19) 0.053(2) 0.0093(16) 0.0182(15) 0.0087(15)
C47 0.0444(19) 0.070(2) 0.0428(19) 0.0061(17) 0.0166(15) 0.0053(17)
C48 0.0441(19) 0.068(2) 0.0430(19) -0.0094(17) 0.0158(15) -0.0004(17)
C49 0.0413(18) 0.047(2) 0.050(2) -0.0045(16) 0.0170(15) -0.0042(15)
C50 0.076(3) 0.051(2) 0.064(2) -0.0151(19) 0.022(2) -0.0110(19)
C51 0.086(3) 0.039(2) 0.071(3) -0.0020(19) 0.020(2) -0.0070(19)
C52 0.060(2) 0.047(2) 0.059(2) 0.0065(17) 0.0167(18) -0.0067(16)
N1 0.0381(14) 0.0408(15) 0.0427(14) -0.0033(12) 0.0171(11) -0.0031(11)
N11 0.0407(14) 0.0412(14) 0.0392(14) 0.0065(11) 0.0215(11) 0.0059(12)
N12 0.0357(13) 0.0378(13) 0.0381(14) 0.0042(11) 0.0186(11) 0.0060(11)
N21 0.0375(15) 0.0462(14) 0.0405(14) 0.0077(11) 0.0218(12) 0.0052(11)
N22 0.0336(13) 0.0476(15) 0.0375(14) 0.0063(11) 0.0164(11) 0.0023(11)
N31 0.0374(14) 0.0413(15) 0.0377(13) 0.0033(11) 0.0187(11) 0.0057(11)
N32 0.0393(14) 0.0401(14) 0.0384(14) 0.0065(11) 0.0219(11) 0.0041(11)
O1 0.0373(11) 0.0580(13) 0.0375(11) -0.0008(10) 0.0209(9) -0.0005(10)
O2 0.0723(16) 0.0395(13) 0.0637(15) 0.0013(11) 0.0226(13) 0.0092(11)
O3 0.0563(14) 0.0602(14) 0.0459(13) 0.0110(11) 0.0134(11) -0.0120(11)
B1 0.055(2) 0.050(2) 0.038(2) 0.0002(18) 0.0180(18) -0.0007(19)
F1 0.1036(16) 0.0477(12) 0.0641(13) -0.0012(10) 0.0326(12) 0.0003(11)
F2 0.0702(14) 0.0892(16) 0.0844(15) -0.0048(12) 0.0347(12) 0.0068(12)
F3 0.1116(17) 0.0594(13) 0.0515(12) 0.0030(10) 0.0324(12) -0.0134(12)
F4 0.0660(13) 0.0822(15) 0.0598(12) -0.0038(11) 0.0074(11) -0.0055(11)
C53 0.140(5) 0.104(5) 0.078(4) -0.030(3) 0.048(4) -0.032(4)
C54 0.121(5) 0.227(7) 0.056(3) -0.015(4) 0.000(3) 0.029(5)
N51 0.261(7) 0.096(4) 0.125(5) -0.009(3) 0.096(5) -0.055(4)
C55 0.089(3) 0.067(3) 0.121(4) -0.017(3) 0.062(3) -0.005(3)
C56 0.088(3) 0.087(3) 0.084(3) -0.008(3) 0.021(3) 0.012(2)
N52 0.189(5) 0.080(3) 0.157(4) 0.028(3) 0.106(4) 0.013(3)

loop_
_atom_type_symbol
_atom_type_description
_atom_type_scat_dispersion_real
_atom_type_scat_dispersion_imag
_atom_type_scat_source
C C 0.0033 0.0016 'International Tables Vol C Tables 4.2.6.8 and 6.1.1.4'
H H 0.0000 0.0000 'International Tables Vol C Tables 4.2.6.8 and 6.1.1.4'
B B 0.0013 0.0007 'International Tables Vol C Tables 4.2.6.8 and 6.1.1.4'
N N 0.0061 0.0033 'International Tables Vol C Tables 4.2.6.8 and 6.1.1.4'
O O 0.0106 0.0060 'International Tables Vol C Tables 4.2.6.8 and 6.1.1.4'
F F 0.0171 0.0103 'International Tables Vol C Tables 4.2.6.8 and 6.1.1.4'
Fe Fe 0.3463 0.8444 'International Tables Vol C Tables 4.2.6.8 and 6.1.1.4'

loop_
_geom_angle_atom_site_label_1
_geom_angle_atom_site_label_2
_geom_angle_atom_site_label_3
_geom_angle
_geom_angle_site_symmetry_1
_geom_angle_site_symmetry_3
N21 Fe1 N21 180.00(13) . 7_666
N21 Fe1 N31 87.37(9) . .
N21 Fe1 N31 92.63(9) 7_666 .
N21 Fe1 N31 92.63(9) . 7_666
N21 Fe1 N31 87.37(9) 7_666 7_666
N31 Fe1 N31 180.0 . 7_666
N21 Fe1 N11 92.65(10) . 7_666
N21 Fe1 N11 87.34(10) 7_666 7_666
N31 Fe1 N11 93.50(9) . 7_666
N31 Fe1 N11 86.50(9) 7_666 7_666
N21 Fe1 N11 87.35(10) . .
N21 Fe1 N11 92.65(10) 7_666 .
N31 Fe1 N11 86.50(9) . .
N31 Fe1 N11 93.50(9) 7_666 .
N11 Fe1 N11 179.996(2) 7_666 .
N12 C1 N32 109.0(2) . .
N12 C1 N22 108.4(2) . .
N32 C1 N22 108.2(2) . .
N12 C1 C2 111.6(2) . .
N32 C1 C2 111.2(2) . .
N22 C1 C2 108.3(2) . .
O1 C2 C1 108.0(2) . .
O1 C2 H2A 110.1 . .
C1 C2 H2A 110.1 . .
O1 C2 H2B 110.1 . .
C1 C2 H2B 110.1 . .
H2A C2 H2B 108.4 . .
O1 C3 C4 106.8(2) . .
O1 C3 H3A 110.4 . .
C4 C3 H3A 110.4 . .
O1 C3 H3B 110.4 . .
C4 C3 H3B 110.4 . .
H3A C3 H3B 108.6 . .
C5 C4 C9 118.5(3) . .
C5 C4 C3 120.7(3) . .
C9 C4 C3 120.7(3) . .
C4 C5 C6 120.7(3) . .
C4 C5 H5 119.7 . .
C6 C5 H5 119.7 . .
C7 C6 C5 120.3(3) . .
C7 C6 H6 119.8 . .
C5 C6 H6 119.8 . .
C8 C7 C6 118.8(3) . .
C8 C7 C10 120.7(3) . .
C6 C7 C10 120.3(3) . .
C7 C8 C9 120.7(3) . .
C7 C8 H8 119.7 . .
C9 C8 H8 119.7 . .
C8 C9 C4 120.9(3) . .
C8 C9 H9 119.5 . .
C4 C9 H9 119.5 . .
N1 C10 C7 110.0(2) . .
N1 C10 H10A 109.7 . .
C7 C10 H10A 109.7 . .
N1 C10 H10B 109.7 . .
C7 C10 H10B 109.7 . .
H10A C10 H10B 108.2 . .
C12 C11 N12 106.8(3) . .
C12 C11 H11 126.6 . .
N12 C11 H11 126.6 . .
C11 C12 C13 106.4(3) . .
C11 C12 H12 126.8 . .
C13 C12 H12 126.8 . .
N11 C13 C12 110.6(3) . .
N11 C13 H13 124.7 . .
C12 C13 H13 124.7 . .
N22 C21 C22 106.9(3) . .
N22 C21 H21 126.6 . .
C22 C21 H21 126.6 . .
C21 C22 C23 106.0(3) . .
C21 C22 H22 127.0 . .
C23 C22 H22 127.0 . .
N21 C23 C22 111.4(3) . .
N21 C23 H23 124.3 . .
C22 C23 H23 124.3 . .
N32 C31 C32 107.5(3) . .
N32 C31 H31 126.3 . .
C32 C31 H31 126.3 . .
C31 C32 C33 106.1(3) . .
C31 C32 H32 126.9 . .
C33 C32 H32 126.9 . .
N31 C33 C32 110.3(3) . .
N31 C33 H33 124.8 . .
C32 C33 H33 124.8 . .
O2 C41 N1 120.0(3) . .
O2 C41 C42 122.7(3) . .
N1 C41 C42 117.2(3) . .
C46 C42 C43 119.9(3) . .
C46 C42 C41 120.2(3) . .
C43 C42 C41 119.9(3) . .
C44 C43 C42 120.7(3) . .
C44 C43 C49 119.7(3) . .
C42 C43 C49 119.6(3) . .
C52 C44 C43 119.9(3) . .
C52 C44 C45 120.0(3) . .
C43 C44 C45 120.1(3) . .
O3 C45 N1 120.3(3) . .
O3 C45 C44 122.6(3) . .
N1 C45 C44 117.1(3) . .
C42 C46 C47 120.6(3) . .
C42 C46 H46 119.7 . .
C47 C46 H46 119.7 . .
C48 C47 C46 120.4(3) . .
C48 C47 H47 119.8 . .
C46 C47 H47 119.8 . .
C47 C48 C49 121.2(3) . .
C47 C48 H48 119.4 . .
C49 C48 H48 119.4 . .
C50 C49 C43 118.4(3) . .
C50 C49 C48 123.2(3) . .
C43 C49 C48 118.4(3) . .
C51 C50 C49 121.0(3) . .
C51 C50 H50 119.5 . .
C49 C50 H50 119.5 . .
C50 C51 C52 120.5(3) . .
C50 C51 H51 119.7 . .
C52 C51 H51 119.7 . .
C44 C52 C51 120.4(3) . .
C44 C52 H52 119.8 . .
C51 C52 H52 119.8 . .
C45 N1 C41 124.8(2) . .
C45 N1 C10 117.8(2) . .
C41 N1 C10 117.3(2) . .
C13 N11 N12 105.4(2) . .
C13 N11 Fe1 135.2(2) . .
N12 N11 Fe1 119.33(17) . .
C11 N12 N11 110.7(2) . .
C11 N12 C1 130.9(2) . .
N11 N12 C1 118.4(2) . .
C23 N21 N22 104.4(2) . .
C23 N21 Fe1 135.6(2) . .
N22 N21 Fe1 119.92(17) . .
C21 N22 N21 111.3(2) . .
C21 N22 C1 131.0(2) . .
N21 N22 C1 117.7(2) . .
C33 N31 N32 105.8(2) . .
C33 N31 Fe1 134.8(2) . .
N32 N31 Fe1 119.36(17) . .
C31 N32 N31 110.2(2) . .
C31 N32 C1 131.4(2) . .
N31 N32 C1 118.4(2) . .
C2 O1 C3 111.2(2) . .
F4 B1 F1 112.0(3) . .
F4 B1 F2 107.7(3) . .
F1 B1 F2 109.5(3) . .
F4 B1 F3 110.6(3) . .
F1 B1 F3 108.7(3) . .
F2 B1 F3 108.2(3) . .
N51 C53 C54 178.5(7) . .
C53 C54 H54A 109.5 . .
C53 C54 H54B 109.5 . .
H54A C54 H54B 109.5 . .
C53 C54 H54C 109.5 . .
H54A C54 H54C 109.5 . .
H54B C54 H54C 109.5 . .
N52 C55 C56 177.9(6) . .
C55 C56 H56A 109.5 . .
C55 C56 H56B 109.5 . .
H56A C56 H56B 109.5 . .
C55 C56 H56C 109.5 . .
H56A C56 H56C 109.5 . .
H56B C56 H56C 109.5 . .

loop_
_geom_bond_atom_site_label_1
_geom_bond_atom_site_label_2
_geom_bond_distance
_geom_bond_site_symmetry_2
Fe1 N21 1.948(2) .
Fe1 N21 1.948(2) 7_666
Fe1 N31 1.956(2) .
Fe1 N31 1.956(2) 7_666
Fe1 N11 1.957(2) 7_666
Fe1 N11 1.957(2) .
C1 N12 1.456(3) .
C1 N32 1.458(4) .
C1 N22 1.468(3) .
C1 C2 1.516(4) .
C2 O1 1.408(3) .
C2 H2A 0.9900 .
C2 H2B 0.9900 .
C3 O1 1.447(3) .
C3 C4 1.485(4) .
C3 H3A 0.9900 .
C3 H3B 0.9900 .
C4 C5 1.386(4) .
C4 C9 1.386(4) .
C5 C6 1.395(4) .
C5 H5 0.9500 .
C6 C7 1.390(4) .
C6 H6 0.9500 .
C7 C8 1.382(4) .
C7 C10 1.516(4) .
C8 C9 1.386(4) .
C8 H8 0.9500 .
C9 H9 0.9500 .
C10 N1 1.489(4) .
C10 H10A 0.9900 .
C10 H10B 0.9900 .
C11 C12 1.352(4) .
C11 N12 1.358(3) .
C11 H11 0.9500 .
C12 C13 1.393(4) .
C12 H12 0.9500 .
C13 N11 1.324(3) .
C13 H13 0.9500 .
C21 N22 1.348(4) .
C21 C22 1.360(4) .
C21 H21 0.9500 .
C22 C23 1.384(4) .
C22 H22 0.9500 .
C23 N21 1.329(3) .
C23 H23 0.9500 .
C31 N32 1.353(3) .
C31 C32 1.358(4) .
C31 H31 0.9500 .
C32 C33 1.392(4) .
C32 H32 0.9500 .
C33 N31 1.329(3) .
C33 H33 0.9500 .
C41 O2 1.215(3) .
C41 N1 1.394(4) .
C41 C42 1.468(4) .
C42 C46 1.384(4) .
C42 C43 1.413(4) .
C43 C44 1.407(4) .
C43 C49 1.417(4) .
C44 C52 1.377(4) .
C44 C45 1.470(4) .
C45 O3 1.223(3) .
C45 N1 1.393(4) .
C46 C47 1.400(4) .
C46 H46 0.9500 .
C47 C48 1.357(4) .
C47 H47 0.9500 .
C48 C49 1.422(4) .
C48 H48 0.9500 .
C49 C50 1.406(4) .
C50 C51 1.362(5) .
C50 H50 0.9500 .
C51 C52 1.397(5) .
C51 H51 0.9500 .
C52 H52 0.9500 .
N11 N12 1.367(3) .
N21 N22 1.371(3) .
N31 N32 1.367(3) .
B1 F4 1.368(4) .
B1 F1 1.373(4) .
B1 F2 1.386(4) .
B1 F3 1.389(4) .
C53 N51 1.095(7) .
C53 C54 1.364(8) .
C54 H54A 0.9800 .
C54 H54B 0.9800 .
C54 H54C 0.9800 .
C55 N52 1.127(6) .
C55 C56 1.455(7) .
C56 H56A 0.9800 .
C56 H56B 0.9800 .
C56 H56C 0.9800 .

loop_
_geom_torsion_atom_site_label_1
_geom_torsion_atom_site_label_2
_geom_torsion_atom_site_label_3
_geom_torsion_atom_site_label_4
_geom_torsion
_geom_torsion_site_symmetry_1
N12 C1 C2 O1 61.3(3) .
N32 C1 C2 O1 -60.6(3) .
N22 C1 C2 O1 -179.4(2) .
O1 C3 C4 C5 106.9(3) .
O1 C3 C4 C9 -69.0(3) .
C9 C4 C5 C6 1.3(4) .
C3 C4 C5 C6 -174.7(3) .
C4 C5 C6 C7 1.4(4) .
C5 C6 C7 C8 -2.8(4) .
C5 C6 C7 C10 172.9(3) .
C6 C7 C8 C9 1.5(4) .
C10 C7 C8 C9 -174.1(3) .
C7 C8 C9 C4 1.2(4) .
C5 C4 C9 C8 -2.6(4) .
C3 C4 C9 C8 173.4(3) .
C8 C7 C10 N1 97.8(3) .
C6 C7 C10 N1 -77.7(3) .
N12 C11 C12 C13 -0.4(3) .
C11 C12 C13 N11 -0.1(4) .
N22 C21 C22 C23 -0.4(4) .
C21 C22 C23 N21 0.3(4) .
N32 C31 C32 C33 0.5(3) .
C31 C32 C33 N31 0.1(4) .
O2 C41 C42 C46 -0.9(4) .
N1 C41 C42 C46 179.5(3) .
O2 C41 C42 C43 179.1(3) .
N1 C41 C42 C43 -0.6(4) .
C46 C42 C43 C44 178.1(3) .
C41 C42 C43 C44 -1.9(4) .
C46 C42 C43 C49 -0.9(4) .
C41 C42 C43 C49 179.2(3) .
C42 C43 C44 C52 -179.0(3) .
C49 C43 C44 C52 -0.1(4) .
C42 C43 C44 C45 2.0(4) .
C49 C43 C44 C45 -179.1(3) .
C52 C44 C45 O3 0.5(4) .
C43 C44 C45 O3 179.5(3) .
C52 C44 C45 N1 -178.6(3) .
C43 C44 C45 N1 0.4(4) .
C43 C42 C46 C47 1.0(4) .
C41 C42 C46 C47 -179.1(3) .
C42 C46 C47 C48 -0.1(5) .
C46 C47 C48 C49 -0.9(5) .
C44 C43 C49 C50 0.5(4) .
C42 C43 C49 C50 179.5(3) .
C44 C43 C49 C48 -179.1(3) .
C42 C43 C49 C48 -0.1(4) .
C47 C48 C49 C50 -178.5(3) .
C47 C48 C49 C43 1.0(4) .
C43 C49 C50 C51 -0.6(5) .
C48 C49 C50 C51 178.9(3) .
C49 C50 C51 C52 0.3(6) .
C43 C44 C52 C51 -0.2(5) .
C45 C44 C52 C51 178.7(3) .
C50 C51 C52 C44 0.1(6) .
O3 C45 N1 C41 177.9(3) .
C44 C45 N1 C41 -3.0(4) .
O3 C45 N1 C10 2.1(4) .
C44 C45 N1 C10 -178.7(2) .
O2 C41 N1 C45 -176.6(3) .
C42 C41 N1 C45 3.1(4) .
O2 C41 N1 C10 -0.8(4) .
C42 C41 N1 C10 178.8(2) .
C7 C10 N1 C45 89.9(3) .
C7 C10 N1 C41 -86.2(3) .
C12 C13 N11 N12 0.6(3) .
C12 C13 N11 Fe1 -175.0(2) .
N21 Fe1 N11 C13 133.4(3) .
N21 Fe1 N11 C13 -46.6(3) 7_666
N31 Fe1 N11 C13 -139.0(3) .
N31 Fe1 N11 C13 41.0(3) 7_666
N21 Fe1 N11 N12 -41.68(19) .
N21 Fe1 N11 N12 138.32(19) 7_666
N31 Fe1 N11 N12 45.85(19) .
N31 Fe1 N11 N12 -134.16(19) 7_666
C12 C11 N12 N11 0.7(3) .
C12 C11 N12 C1 179.4(3) .
C13 N11 N12 C11 -0.8(3) .
Fe1 N11 N12 C11 175.64(19) .
C13 N11 N12 C1 -179.6(2) .
Fe1 N11 N12 C1 -3.2(3) .
N32 C1 N12 C11 124.8(3) .
N22 C1 N12 C11 -117.6(3) .
C2 C1 N12 C11 1.6(4) .
N32 C1 N12 N11 -56.7(3) .
N22 C1 N12 N11 60.9(3) .
C2 C1 N12 N11 -179.8(2) .
C22 C23 N21 N22 -0.1(3) .
C22 C23 N21 Fe1 -177.1(2) .
N31 Fe1 N21 C23 134.3(3) .
N31 Fe1 N21 C23 -45.7(3) 7_666
N11 Fe1 N21 C23 40.9(3) 7_666
N11 Fe1 N21 C23 -139.1(3) .
N31 Fe1 N21 N22 -42.4(2) .
N31 Fe1 N21 N22 137.6(2) 7_666
N11 Fe1 N21 N22 -135.8(2) 7_666
N11 Fe1 N21 N22 44.2(2) .
C22 C21 N22 N21 0.4(3) .
C22 C21 N22 C1 179.3(3) .
C23 N21 N22 C21 -0.2(3) .
Fe1 N21 N22 C21 177.45(19) .
C23 N21 N22 C1 -179.3(2) .
Fe1 N21 N22 C1 -1.7(3) .
N12 C1 N22 C21 123.1(3) .
N32 C1 N22 C21 -118.9(3) .
C2 C1 N22 C21 1.8(4) .
N12 C1 N22 N21 -58.0(3) .
N32 C1 N22 N21 60.1(3) .
C2 C1 N22 N21 -179.3(2) .
C32 C33 N31 N32 -0.7(3) .
C32 C33 N31 Fe1 177.7(2) .
N21 Fe1 N31 C33 -135.0(3) .
N21 Fe1 N31 C33 45.0(3) 7_666
N11 Fe1 N31 C33 -42.5(3) 7_666
N11 Fe1 N31 C33 137.5(3) .
N21 Fe1 N31 N32 43.29(19) .
N21 Fe1 N31 N32 -136.71(19) 7_666
N11 Fe1 N31 N32 135.80(19) 7_666
N11 Fe1 N31 N32 -44.21(19) .
C32 C31 N32 N31 -1.0(3) .
C32 C31 N32 C1 -178.4(3) .
C33 N31 N32 C31 1.1(3) .
Fe1 N31 N32 C31 -177.61(18) .
C33 N31 N32 C1 178.9(2) .
Fe1 N31 N32 C1 0.2(3) .
N12 C1 N32 C31 -124.3(3) .
N22 C1 N32 C31 118.0(3) .
C2 C1 N32 C31 -0.9(4) .
N12 C1 N32 N31 58.5(3) .
N22 C1 N32 N31 -59.2(3) .
C2 C1 N32 N31 -178.1(2) .
C1 C2 O1 C3 169.4(2) .
C4 C3 O1 C2 -177.3(2) .
